data_2240953
loop_
_publ_author_name
'Romero, Jos\'e A.'
'Aguirre Hern\'andez, Gerardo'
'Bern\`es, Sylvain'

_publ_section_title
;
 Anomalous halogen bonds in the crystal structures of
 1,2,3-tribromo-5-nitrobenzene and 1,3-dibromo-2-iodo-5-nitrobenzene
;
_journal_coeditor_code HB7459
_journal_issue 8
_journal_name_full 'Acta Crystallographica Section E'
_journal_page_first 960
_journal_page_last 964
_journal_paper_doi 10.1107/S2056989015013377
_journal_volume 71
_journal_year 2015
_chemical_formula_iupac 'C6 H2 Br2 I N O2'
_chemical_formula_moiety 'C6 H2 Br2 I N O2'
_chemical_formula_sum 'C6 H2 Br2 I N O2'
_chemical_formula_weight 406.81
_chemical_melting_point 415
_chemical_name_systematic
;
1,3-Dibromo-2-iodo-5-nitrobenzene
;
_space_group_crystal_system monoclinic
_space_group_IT_number 14
_space_group_name_Hall '-P 2ybc'
_space_group_name_H-M_alt 'P 1 21/c 1'
_symmetry_space_group_name_Hall '-P 2ybc'
_symmetry_space_group_name_H-M 'P 1 21/c 1'
_atom_sites_solution_hydrogens geom
_atom_sites_solution_primary direct
_atom_sites_solution_secondary difmap
_audit_creation_method SHELXL-2014/7
_cell_angle_alpha 90
_cell_angle_beta 130.37(2)
_cell_angle_gamma 90
_cell_formula_units_Z 8
_cell_length_a 13.548(3)
_cell_length_b 20.037(3)
_cell_length_c 9.123(2)
_cell_measurement_reflns_used 43
_cell_measurement_temperature 298.0(10)
_cell_measurement_theta_max 12.51
_cell_measurement_theta_min 5.69
_cell_volume 1886.8(9)
_computing_cell_refinement
;
XSCANS (Bruker, 1997)
;
_computing_data_collection
;
XSCANS (Bruker, 1997)
;
_computing_data_reduction
;
XSCANS (Bruker, 1997)
;
_computing_molecular_graphics
;
Mercury (Macrae <i>et al.</i>,  2008)
;
_computing_publication_material
;
SHELXL2014 (Sheldrick, 2015)
;
_computing_structure_refinement
;
SHELXL2014 (Sheldrick, 2015)
;
_computing_structure_solution
;
SHELXS2014 (Sheldrick, 2008)
;
_diffrn_ambient_temperature 298.0(10)
_diffrn_measured_fraction_theta_full 0.985
_diffrn_measured_fraction_theta_max 0.983
_diffrn_measurement_device_type 'Bruker P4'
_diffrn_measurement_method '2\q/\w scans'
_diffrn_radiation_monochromator graphite
_diffrn_radiation_source 'fine-focus sealed tube'
_diffrn_radiation_type MoK\a
_diffrn_radiation_wavelength 0.71073
_diffrn_reflns_av_R_equivalents 0.0583
_diffrn_reflns_limit_h_max 19
_diffrn_reflns_limit_h_min -14
_diffrn_reflns_limit_k_max 28
_diffrn_reflns_limit_k_min 0
_diffrn_reflns_limit_l_max 0
_diffrn_reflns_limit_l_min -12
_diffrn_reflns_number 5716
_diffrn_reflns_theta_full 25.242
_diffrn_reflns_theta_max 29.993
_diffrn_reflns_theta_min 2.219
_diffrn_standards_decay_% 1
_diffrn_standards_interval_count 97
_diffrn_standards_number 3
_exptl_absorpt_coefficient_mu 11.823
_exptl_absorpt_correction_T_max 0.988
_exptl_absorpt_correction_T_min 0.429
_exptl_absorpt_correction_type psi-scan
_exptl_absorpt_process_details
;
(XSCANS; Bruker, 1997)
;
_exptl_crystal_colour brown
_exptl_crystal_density_diffrn 2.864
_exptl_crystal_description prism
_exptl_crystal_F_000 1472
_exptl_crystal_size_max 0.50
_exptl_crystal_size_mid 0.22
_exptl_crystal_size_min 0.12
_refine_diff_density_max 0.839
_refine_diff_density_min -0.839
_refine_ls_extinction_coef 0.00093(11)
_refine_ls_extinction_expression Fc^*^=kFc[1+0.001xFc^2^\l^3^/sin(2\q)]^-1/4^
_refine_ls_extinction_method
;
SHELXL2014 (Sheldrick, 2015)
;
_refine_ls_goodness_of_fit_ref 0.953
_refine_ls_hydrogen_treatment constr
_refine_ls_matrix_type full
_refine_ls_number_constraints 0
_refine_ls_number_parameters 218
_refine_ls_number_reflns 5407
_refine_ls_number_restraints 0
_refine_ls_restrained_S_all 0.953
_refine_ls_R_factor_all 0.2067
_refine_ls_R_factor_gt 0.0609
_refine_ls_shift/su_max 0.000
_refine_ls_shift/su_mean 0.000
_refine_ls_structure_factor_coef Fsqd
_refine_ls_weighting_details 'w=1/[\s^2^(Fo^2^)+(0.0530P)^2^] where P=(Fo^2^+2Fc^2^)/3'
_refine_ls_weighting_scheme calc
_refine_ls_wR_factor_gt 0.1082
_refine_ls_wR_factor_ref 0.1529
_reflns_number_gt 1968
_reflns_number_total 5407
_reflns_threshold_expression 'I > 2\s(I)'
_cod_data_source_file hb7459sup1.cif
_cod_data_source_block II
_cod_original_cell_volume 1886.8(8)
_cod_database_code 2240953

loop_
_space_group_symop_operation_xyz
'x, y, z'
'-x, y+1/2, -z+1/2'
'-x, -y, -z'
'x, -y-1/2, z-1/2'

loop_
_atom_site_type_symbol
_atom_site_label
_atom_site_fract_x
_atom_site_fract_y
_atom_site_fract_z
_atom_site_U_iso_or_equiv
_atom_site_adp_type
_atom_site_calc_flag
_atom_site_occupancy
Br Br1 0.30362(13) 0.43988(8) 0.2401(2) 0.0615(4) Uani d 1
I I2 0.54556(10) 0.36925(4) 0.26460(13) 0.0583(3) Uani d 1
Br Br3 0.73278(12) 0.49074(7) 0.26614(18) 0.0561(4) Uani d 1
C C1 0.4175(11) 0.4967(7) 0.2453(16) 0.035(3) Uani d 1
C C2 0.5191(11) 0.4723(6) 0.2535(13) 0.033(3) Uani d 1
C C3 0.5960(11) 0.5182(6) 0.2557(17) 0.038(3) Uani d 1
C C4 0.5754(12) 0.5862(6) 0.2478(17) 0.040(3) Uani d 1
H H4A 0.6264 0.6171 0.2474 0.048 Uiso calc 1
C C5 0.4763(13) 0.6050(7) 0.2405(15) 0.046(4) Uani d 1
C C6 0.3965(12) 0.5642(7) 0.2397(18) 0.048(4) Uani d 1
H H6A 0.3307 0.5809 0.2355 0.057 Uiso calc 1
N N1 0.4555(13) 0.6807(6) 0.2380(17) 0.065(3) Uani d 1
O O1 0.5145(11) 0.7161(5) 0.2088(17) 0.085(4) Uani d 1
O O2 0.3795(15) 0.6989(5) 0.2557(18) 0.105(4) Uani d 1
Br Br11 -0.18918(13) 0.30721(8) 0.2488(2) 0.0620(4) Uani d 1
I I12 0.04866(10) 0.37922(4) 0.26639(13) 0.0593(3) Uani d 1
Br Br13 0.24427(12) 0.25893(8) 0.2825(2) 0.0588(4) Uani d 1
C C11 -0.0736(11) 0.2509(7) 0.2562(17) 0.039(3) Uani d 1
C C12 0.0237(12) 0.2769(7) 0.2619(14) 0.035(3) Uani d 1
C C13 0.1046(11) 0.2312(6) 0.2672(18) 0.039(3) Uani d 1
C C14 0.0869(13) 0.1639(6) 0.2665(18) 0.045(4) Uani d 1
H H14A 0.1429 0.1344 0.2736 0.054 Uiso calc 1
C C15 -0.0137(13) 0.1391(8) 0.2553(16) 0.045(4) Uani d 1
C C16 -0.0922(13) 0.1829(6) 0.2507(18) 0.043(4) Uani d 1
H H16A -0.1596 0.1668 0.2437 0.052 Uiso calc 1
N N11 -0.0302(15) 0.0681(6) 0.2483(17) 0.066(4) Uani d 1
O O11 0.0350(12) 0.0323(6) 0.2418(18) 0.099(4) Uani d 1
O O12 -0.1106(14) 0.0493(6) 0.2609(17) 0.099(4) Uani d 1

loop_
_atom_site_aniso_label
_atom_site_aniso_U_11
_atom_site_aniso_U_22
_atom_site_aniso_U_33
_atom_site_aniso_U_12
_atom_site_aniso_U_13
_atom_site_aniso_U_23
Br1 0.0558(8) 0.0680(9) 0.0684(9) -0.0167(7) 0.0437(7) -0.0035(7)
I2 0.0737(6) 0.0268(4) 0.0723(7) 0.0048(5) 0.0464(5) 0.0017(4)
Br3 0.0484(7) 0.0636(9) 0.0654(9) 0.0047(7) 0.0409(7) 0.0002(7)
C1 0.041(7) 0.035(7) 0.033(6) -0.012(6) 0.027(5) -0.007(5)
C2 0.043(7) 0.017(6) 0.035(8) 0.002(5) 0.024(6) 0.000(4)
C3 0.042(6) 0.033(7) 0.041(7) 0.003(5) 0.028(6) -0.004(5)
C4 0.037(7) 0.036(8) 0.048(8) -0.005(6) 0.027(6) -0.003(6)
C5 0.046(7) 0.023(7) 0.040(8) 0.005(6) 0.015(6) -0.002(5)
C6 0.036(7) 0.064(10) 0.045(8) -0.003(7) 0.027(6) -0.016(7)
N1 0.066(8) 0.031(7) 0.075(9) 0.010(7) 0.036(7) -0.001(6)
O1 0.091(8) 0.030(6) 0.108(9) -0.003(6) 0.053(7) 0.003(6)
O2 0.163(12) 0.050(7) 0.137(11) 0.050(8) 0.112(10) 0.016(6)
Br11 0.0522(8) 0.0681(9) 0.0685(9) 0.0108(7) 0.0404(7) -0.0033(7)
I12 0.0755(6) 0.0283(4) 0.0735(7) -0.0069(5) 0.0479(5) -0.0038(4)
Br13 0.0488(7) 0.0631(9) 0.0703(9) -0.0088(7) 0.0412(7) -0.0014(7)
C11 0.043(7) 0.035(7) 0.041(7) -0.002(6) 0.028(6) 0.002(6)
C12 0.041(7) 0.033(8) 0.039(8) 0.007(6) 0.030(6) 0.004(4)
C13 0.033(6) 0.037(8) 0.042(7) -0.005(5) 0.022(6) -0.005(6)
C14 0.051(8) 0.029(7) 0.044(8) 0.008(6) 0.025(6) 0.000(6)
C15 0.063(9) 0.028(7) 0.056(9) -0.015(6) 0.045(8) -0.006(5)
C16 0.046(7) 0.031(7) 0.042(7) -0.021(6) 0.024(6) -0.015(5)
N11 0.096(10) 0.034(7) 0.073(9) -0.018(7) 0.057(8) -0.006(6)
O11 0.101(9) 0.029(6) 0.147(11) -0.010(6) 0.072(8) -0.005(7)
O12 0.144(11) 0.061(7) 0.130(10) -0.042(8) 0.106(9) -0.012(6)

loop_
_atom_type_symbol
_atom_type_description
_atom_type_scat_dispersion_real
_atom_type_scat_dispersion_imag
_atom_type_scat_source
C C 0.0033 0.0016 'International Tables Vol C Tables 4.2.6.8 and 6.1.1.4'
H H 0.0000 0.0000 'International Tables Vol C Tables 4.2.6.8 and 6.1.1.4'
N N 0.0061 0.0033 'International Tables Vol C Tables 4.2.6.8 and 6.1.1.4'
O O 0.0106 0.0060 'International Tables Vol C Tables 4.2.6.8 and 6.1.1.4'
Br Br -0.2901 2.4595 'International Tables Vol C Tables 4.2.6.8 and 6.1.1.4'
I I -0.4742 1.8119 'International Tables Vol C Tables 4.2.6.8 and 6.1.1.4'

loop_
_geom_angle_atom_site_label_1
_geom_angle_atom_site_label_2
_geom_angle_atom_site_label_3
_geom_angle
C6 C1 C2 120.8(13)
C6 C1 Br1 116.4(11)
C2 C1 Br1 122.8(10)
C3 C2 C1 118.1(12)
C3 C2 I2 123.6(10)
C1 C2 I2 118.4(10)
C2 C3 C4 122.0(13)
C2 C3 Br3 121.2(10)
C4 C3 Br3 116.8(11)
C5 C4 C3 115.9(13)
C5 C4 H4A 122.0
C3 C4 H4A 122.0
C4 C5 C6 126.6(14)
C4 C5 N1 116.2(15)
C6 C5 N1 117.2(15)
C5 C6 C1 116.7(13)
C5 C6 H6A 121.7
C1 C6 H6A 121.7
O2 N1 O1 126.4(14)
O2 N1 C5 117.6(14)
O1 N1 C5 115.9(17)
C12 C11 C16 121.2(14)
C12 C11 Br11 121.4(11)
C16 C11 Br11 117.3(11)
C11 C12 C13 117.3(13)
C11 C12 I12 120.7(11)
C13 C12 I12 122.0(10)
C14 C13 C12 120.8(13)
C14 C13 Br13 117.0(11)
C12 C13 Br13 122.2(10)
C13 C14 C15 120.8(14)
C13 C14 H14A 119.6
C15 C14 H14A 119.6
C16 C15 C14 118.8(14)
C16 C15 N11 122.8(14)
C14 C15 N11 118.3(15)
C15 C16 C11 121.0(14)
C15 C16 H16A 119.5
C11 C16 H16A 119.5
O11 N11 O12 124.2(16)
O11 N11 C15 120.6(18)
O12 N11 C15 115.0(15)

loop_
_geom_bond_atom_site_label_1
_geom_bond_atom_site_label_2
_geom_bond_distance
Br1 C1 1.894(12)
I2 C2 2.088(12)
Br3 C3 1.875(13)
C1 C6 1.375(18)
C1 C2 1.416(17)
C2 C3 1.380(17)
C3 C4 1.384(16)
C4 C5 1.353(18)
C4 H4A 0.9300
C5 C6 1.35(2)
C5 N1 1.539(18)
C6 H6A 0.9300
N1 O2 1.199(17)
N1 O1 1.221(19)
Br11 C11 1.895(14)
I12 C12 2.074(14)
Br13 C13 1.888(13)
C11 C12 1.387(17)
C11 C16 1.381(18)
C12 C13 1.405(17)
C13 C14 1.370(16)
C14 C15 1.390(19)
C14 H14A 0.9300
C15 C16 1.359(19)
C15 N11 1.435(19)
C16 H16A 0.9300
N11 O11 1.168(19)
N11 O12 1.226(18)

loop_
_geom_torsion_atom_site_label_1
_geom_torsion_atom_site_label_2
_geom_torsion_atom_site_label_3
_geom_torsion_atom_site_label_4
_geom_torsion
C6 C1 C2 C3 0.0(16)
Br1 C1 C2 C3 179.7(9)
C6 C1 C2 I2 179.4(9)
Br1 C1 C2 I2 -1.0(12)
C1 C2 C3 C4 -0.8(17)
I2 C2 C3 C4 179.9(9)
C1 C2 C3 Br3 -179.9(9)
I2 C2 C3 Br3 0.7(14)
C2 C3 C4 C5 0.9(18)
Br3 C3 C4 C5 -179.9(9)
C3 C4 C5 C6 -0.2(18)
C3 C4 C5 N1 178.2(11)
C4 C5 C6 C1 -0.5(19)
N1 C5 C6 C1 -178.9(10)
C2 C1 C6 C5 0.6(17)
Br1 C1 C6 C5 -179.1(9)
C4 C5 N1 O2 -171.0(13)
C6 C5 N1 O2 7.6(18)
C4 C5 N1 O1 12.4(17)
C6 C5 N1 O1 -169.1(12)
C16 C11 C12 C13 -1.7(16)
Br11 C11 C12 C13 180.0(9)
C16 C11 C12 I12 179.2(9)
Br11 C11 C12 I12 0.8(13)
C11 C12 C13 C14 0.1(17)
I12 C12 C13 C14 179.2(9)
C11 C12 C13 Br13 -178.2(9)
I12 C12 C13 Br13 0.9(14)
C12 C13 C14 C15 1.7(19)
Br13 C13 C14 C15 -179.9(10)
C13 C14 C15 C16 -1.9(18)
C13 C14 C15 N11 177.8(12)
C14 C15 C16 C11 0.3(18)
N11 C15 C16 C11 -179.5(12)
C12 C11 C16 C15 1.6(19)
Br11 C11 C16 C15 180.0(10)
C16 C15 N11 O11 175.7(14)
C14 C15 N11 O11 -4(2)
C16 C15 N11 O12 -8.3(19)
C14 C15 N11 O12 171.9(13)

_cod_database_fobs_code 2240953
